data_2008490
loop_
_publ_author_name
'Naotake Nakamura'
'Shigetaka Setodoi'
'Tatsuhiro Ikeya'

_publ_contact_author
;
    Professor Dr. Naotake Nakamura
    Department of Chemistry,
    Faculty of Science and Engineering,
    Ritsumeikan University
    1-1-1, Nojihigashi,
    Kusatsu,
    Shiga 525-8577,
    Japan
;
_publ_section_title
;
 1,11-Undecanediol
;
_journal_issue 5
_journal_name_full 'Acta Crystallographica Section C'
_journal_page_first 789
_journal_page_last 791
_journal_paper_doi 10.1107/S0108270198018253
_journal_volume 55
_journal_year 1999
_chemical_formula_moiety 'C11 H24 O2'
_chemical_formula_sum 'C11 H24 O2'
_chemical_formula_weight 188.31
_chemical_name_common 1,11-undecanediol
_space_group_IT_number 19
_symmetry_cell_setting orthorhombic
_symmetry_space_group_name_Hall 'P 2ac 2ab'
_symmetry_space_group_name_H-M 'P 21 21 21'
_audit_creation_method 'from TEXRAY.INF file'
_cell_angle_alpha 90.0
_cell_angle_beta 90.0
_cell_angle_gamma 90.0
_cell_formula_units_Z 4
_cell_length_a 7.145(4)
_cell_length_b 32.419(9)
_cell_length_c 5.142(2)
_cell_measurement_reflns_used 25
_cell_measurement_temperature 298.2
_cell_measurement_theta_max 13.2
_cell_measurement_theta_min 5.1
_cell_volume 1191.1(9)
_computing_cell_refinement 'MSC/AFC Diffractometer Control'
_computing_data_collection 'MSC/AFC Diffractometer Control (Molecular Structure Corporation, 1992)'
_computing_data_reduction 'TEXSAN (Molecular Structure Corporation, 1995)'
_computing_publication_material TEXSAN
_computing_structure_refinement TEXSAN
_computing_structure_solution 'SAPI91 (Fan, 1991)'
_diffrn_ambient_temperature 298.2
_diffrn_measurement_device 'Rigaku AFC5R'
_diffrn_measurement_method \w-2\q
_diffrn_radiation_monochromator graphite
_diffrn_radiation_source 'Rigaku rotating anode'
_diffrn_radiation_type 'Cu K\a'
_diffrn_radiation_wavelength 1.5418
_diffrn_reflns_av_R_equivalents 0.035
_diffrn_reflns_av_sigmaI/netI 0.036
_diffrn_reflns_limit_h_max 8
_diffrn_reflns_limit_h_min -5
_diffrn_reflns_limit_k_max 39
_diffrn_reflns_limit_k_min 0
_diffrn_reflns_limit_l_max 6
_diffrn_reflns_limit_l_min -3
_diffrn_reflns_number 3541
_diffrn_reflns_reduction_process 'Lp corrections applied'
_diffrn_reflns_theta_max 70
_diffrn_reflns_theta_min 2.73
_diffrn_standards_decay_% 3.77
_diffrn_standards_interval_count 150
_diffrn_standards_number 3
_exptl_absorpt_coefficient_mu 0.543
_exptl_absorpt_correction_T_max 0.947
_exptl_absorpt_correction_T_min 0.661
_exptl_absorpt_correction_type '\y scans (North et al., 1968)'
_exptl_crystal_colour colourless
_exptl_crystal_density_diffrn 1.050
_exptl_crystal_density_meas 1.049
_exptl_crystal_density_method 'flotation method in KI(aq)'
_exptl_crystal_description plate-like
_exptl_crystal_F_000 424.00
_exptl_crystal_size_max 0.8
_exptl_crystal_size_mid 0.6
_exptl_crystal_size_min 0.1
_refine_diff_density_max 0.15
_refine_diff_density_min -0.25
_refine_ls_extinction_method none
_refine_ls_goodness_of_fit_all 1.334
_refine_ls_goodness_of_fit_obs 1.380
_refine_ls_hydrogen_treatment noref
_refine_ls_matrix_type full
_refine_ls_number_constraints 0
_refine_ls_number_parameters 118
_refine_ls_number_reflns 1341
_refine_ls_number_restraints 0
_refine_ls_R_factor_all 0.0660
_refine_ls_R_factor_obs .0499
_refine_ls_shift/esd_max 0.0004
_refine_ls_shift/esd_mean 0.0000
_refine_ls_structure_factor_coef F
_refine_ls_weighting_details 'w = 1/[\s^2^(Fo) + 0.00141|Fo|^2^]'
_refine_ls_weighting_scheme calc
_refine_ls_wR_factor_all 0.0771
_refine_ls_wR_factor_obs .0700
_reflns_number_observed 1341
_reflns_number_total 1736
_reflns_observed_criterion >2.0sigma(I)
_cod_data_source_file ob1004.cif
_cod_data_source_block 1
_cod_depositor_comments
;
The following automatic conversions were performed:

'_refine_ls_weighting_scheme' value 'w = 1/[\s^2^(Fo) +
0.00141|Fo|^2^]' was changed to 'calc'. New tag
'_refine_ls_weighting_details' was created. The value of the new tag
was set to 'w = 1/[\s^2^(Fo) + 0.00141|Fo|^2^]'.

Automatic conversion script
Id: cif_fix_values 3143 2015-03-26 13:38:13Z robertas 
;
_cod_original_sg_symbol_H-M 'P 21 21 21   '
_cod_original_formula_sum 'C11 H24 O2 '
_cod_database_code 2008490

loop_
_symmetry_equiv_pos_as_xyz
x,y,z
1/2-x,-y,1/2+z
1/2+x,1/2-y,-z
-x,1/2+y,1/2-z

loop_
_atom_site_aniso_label
_atom_site_aniso_U_11
_atom_site_aniso_U_22
_atom_site_aniso_U_33
_atom_site_aniso_U_12
_atom_site_aniso_U_13
_atom_site_aniso_U_23
O1 .0960(10) .0498(7) .0707(9) .0059(7) -.0025(9) -.0020(7)
O2 .1020(10) .0455(7) .1000(10) -.0020(7) .0270(10) -.0020(8)
C1 .099(2) .0485(10) .077(2) .0070(10) -.0080(10) .0121(10)
C2 .091(2) .0540(10) .0550(10) -.0030(10) .0040(10) .0054(9)
C3 .0630(10) .0487(9) .0580(10) -.0008(8) .0010(10) .0000(8)
C4 .0580(10) .0513(10) .0580(10) -.0005(8) .0020(10) -.0025(8)
C5 .0550(10) .0500(9) .0590(10) -.0003(8) .0030(10) -.0022(8)
C6 .0560(10) .0493(9) .0600(10) .0013(9) .0027(9) -.0036(8)
C7 .0510(10) .0512(9) .0600(10) .0001(8) .0030(9) -.0034(8)
C8 .0540(10) .0473(9) .0610(10) .0008(8) .0020(10) -.0008(8)
C9 .0550(10) .0521(9) .0610(10) -.0029(8) .0040(10) -.0009(8)
C10 .0580(10) .0492(9) .0650(10) .0009(8) .0070(10) .0012(9)
C11 .0660(10) .0506(10) .0740(10) -.0033(9) .0060(10) -.0002(9)

loop_
_atom_site_label
_atom_site_fract_x
_atom_site_fract_y
_atom_site_fract_z
_atom_site_U_iso_or_equiv
_atom_site_thermal_displace_type
_atom_site_calc_flag
_atom_site_calc_attached_atom
_atom_site_refinement_flags
_atom_site_occupancy
O1 .9570(3) .28319(4) -.3542(3) .0722(5) Uani d . . 1.00
O2 .9269(3) .71145(4) .0714(4) .0824(6) Uani d . . 1.00
C1 1.0141(4) .28662(6) -.0912(5) .0749(7) Uani d . . 1.00
C2 .9551(4) .32667(6) .0308(5) .0665(6) Uani d . . 1.00
C3 1.0410(3) .36478(6) -.0919(4) .0567(5) Uani d . . 1.00
C4 .9654(3) .40456(6) .0232(4) .0556(5) Uani d . . 1.00
C5 1.0442(3) .44337(6) -.0957(4) .0546(5) Uani d . . 1.00
C6 .9635(3) .48272(6) .0190(4) .0548(5) Uani d . . 1.00
C7 1.0414(3) .52213(6) -.0949(4) .0541(5) Uani d . . 1.00
C8 .9587(3) .56071(6) .0233(4) .0540(5) Uani d . . 1.00
C9 1.0358(3) .60088(6) -.0830(4) .0559(5) Uani d . . 1.00
C10 .9481(3) .63841(6) .0415(5) .0575(6) Uani d . . 1.00
C11 1.0216(3) .67880(6) -.0577(5) .0635(6) Uani d . . 1.00
H1a 1.1435 .2840 -.0766 .0865 Uiso calc C1. .. 1.00
H1b .9548 .2647 .0091 .0865 Uiso calc C1. .. 1.00
H1o .8220 .2853 -.3674 .0845 Uiso calc O1. .. 1.00
H2a .9868 .3267 .2101 .0805 Uiso calc C2. .. 1.00
H2b .8212 .3294 .0159 .0805 Uiso calc C2. .. 1.00
H2o .9740 .7373 .0087 .0917 Uiso calc O2. .. 1.00
H3a 1.1724 .3639 -.0658 .0657 Uiso calc C3. .. 1.00
H3b 1.0150 .3645 -.2734 .0657 Uiso calc C3. .. 1.00
H4a .9944 .4051 .2031 .0644 Uiso calc C4. .. 1.00
H4b .8339 .4051 .0000 .0644 Uiso calc C4. .. 1.00
H5a 1.1758 .4434 -.0710 .0643 Uiso calc C5. .. 1.00
H5b 1.0175 .4430 -.2773 .0643 Uiso calc C5. .. 1.00
H6a .9901 .4830 .2000 .0640 Uiso calc C6. .. 1.00
H6b .8328 .4828 -.0078 .0640 Uiso calc C6. .. 1.00
H7a 1.1729 .5226 -.0687 .0642 Uiso calc C7. .. 1.00
H7b 1.0156 .5224 -.2766 .0642 Uiso calc C7. .. 1.00
H8a .9826 .5605 .2054 .0632 Uiso calc C8. .. 1.00
H8b .8274 .5607 -.0055 .0632 Uiso calc C8. .. 1.00
H9a 1.1668 .6016 -.0548 .0654 Uiso calc C9. .. 1.00
H9b 1.0113 .6019 -.2653 .0654 Uiso calc C9. .. 1.00
H10a .9715 .6372 .2250 .0667 Uiso calc C10. .. 1.00
H10b .8169 .6377 .0132 .0667 Uiso calc C10. .. 1.00
H11a 1.1528 .6807 -.0238 .0753 Uiso calc C11. .. 1.00
H11b 1.0010 .6807 -.2395 .0753 Uiso calc C11. .. 1.00

loop_
_atom_type_symbol
_atom_type_scat_dispersion_real
_atom_type_scat_dispersion_imag
_atom_type_scat_source
C 0.018 0.009
;International Tables for Crystallography
(1992, Vol. C, Tables 4.2.6.8 and 6.1.1.1)
;
H 0.000 0.000
;International Tables for Crystallography
(1992, Vol. C, Table 6.1.1.2)
;
O 0.049 0.032
;International Tables for Crystallography
(1992, Vol. C, Tables 4.2.6.8 and 6.1.1.1)
;

loop_
_geom_angle_atom_site_label_1
_geom_angle_atom_site_label_2
_geom_angle_atom_site_label_3
_geom_angle
_geom_angle_publ_flag
O1 C1 C2 112.7(2) yes
C1 C2 C3 114.6(2) yes
C2 C3 C4 112.7(2) yes
C3 C4 C5 114.7(2) yes
C4 C5 C6 113.7(2) yes
C5 C6 C7 114.8(2) yes
C6 C7 C8 113.6(2) yes
C7 C8 C9 115.1(2) yes
C8 C9 C10 112.8(2) yes
C9 C10 C11 114.4(2) yes
O2 C11 C10 109.0(2) yes

loop_
_geom_bond_atom_site_label_1
_geom_bond_atom_site_label_2
_geom_bond_site_symmetry_1
_geom_bond_site_symmetry_2
_geom_bond_distance
_geom_bond_publ_flag
O1 C1 . . 1.417(3) yes
O2 C11 . . 1.421(3) yes
C1 C2 . . 1.502(3) yes
C2 C3 . . 1.517(3) yes
C3 C4 . . 1.518(3) yes
C4 C5 . . 1.508(3) yes
C5 C6 . . 1.519(3) yes
C6 C7 . . 1.512(3) yes
C7 C8 . . 1.511(3) yes
C8 C9 . . 1.516(3) yes
C9 C10 . . 1.511(3) yes
C10 C11 . . 1.500(3) yes

loop_
_geom_hbond_atom_site_label_D
_geom_hbond_atom_site_label_H
_geom_hbond_atom_site_label_A
_geom_hbond_site_symmetry_A
_geom_hbond_distance_DH
_geom_hbond_distance_HA
_geom_hbond_distance_DA
_geom_hbond_angle_DHA
_geom_hbond_publ_flag
O2 H2O O1 4_754 0.96 1.76 2.710(2) 172.0 yes
O1 H1O O2 2_664 0.97 1.81 2.775(3) 173.9 yes

loop_
_geom_torsion_atom_site_label_1
_geom_torsion_atom_site_label_2
_geom_torsion_atom_site_label_3
_geom_torsion_atom_site_label_4
_geom_torsion
_geom_torsion_publ_flag
O1 C1 C2 C3 -63.3(3) yes
O2 C11 C10 C9 179.3(2) yes

loop_
_cod_related_entry_id
_cod_related_entry_database
_cod_related_entry_code
1 ChemSpider 63020
